data_4331750
loop_
_publ_author_name
'Pierre Thu\'ery'

_publ_section_title
;
 Sulfonate Complexes of Actinide Ions: Structural Diversity in Uranyl
 Complexes with 2-Sulfobenzoate
;
_journal_name_full 'Inorganic Chemistry'
_journal_page_first 435
_journal_page_last 447
_journal_paper_doi 10.1021/ic3022744
_journal_volume 52
_journal_year 2013
_chemical_formula_sum 'C34 H36 N4 O17 S2 U'
_chemical_formula_weight 1074.82
_space_group_IT_number 15
_symmetry_cell_setting monoclinic
_symmetry_space_group_name_Hall '-C 2yc'
_symmetry_space_group_name_H-M 'C 1 2/c 1'
_atom_sites_solution_hydrogens geom
_atom_sites_solution_primary heavy
_atom_sites_solution_secondary difmap
_audit_creation_method SHELXL-97
_cell_angle_alpha 90.00
_cell_angle_beta 122.1545(9)
_cell_angle_gamma 90.00
_cell_formula_units_Z 4
_cell_length_a 24.4982(3)
_cell_length_b 9.9823(2)
_cell_length_c 18.6719(3)
_cell_measurement_reflns_used 123150
_cell_measurement_temperature 150(2)
_cell_measurement_theta_max 30.51
_cell_measurement_theta_min 3.24
_cell_volume 3865.80(12)
_computing_cell_refinement 'HKL2000 (Otwinowski & Minor, 1997)'
_computing_data_collection 'COLLECT (Nonius, 1998)'
_computing_data_reduction 'HKL2000 (Otwinowski & Minor, 1997)'
_computing_molecular_graphics 'SHELXTL (Sheldrick, 2008)'
_computing_publication_material 'SHELXTL (Sheldrick, 2008); PLATON (Spek, 2003)'
_computing_structure_refinement 'SHELXL-97 (Sheldrick, 2008)'
_computing_structure_solution 'SHELXS-97 (Sheldrick, 2008)'
_diffrn_ambient_temperature 150(2)
_diffrn_measured_fraction_theta_full 0.997
_diffrn_measured_fraction_theta_max 0.997
_diffrn_measurement_device_type 'Nonius Kappa-CCD area-detector diffractometer'
_diffrn_measurement_method 'two \f and 13 \w scans with 1\% steps (1644 frames)'
_diffrn_radiation_monochromator graphite
_diffrn_radiation_source 'fine-focus sealed tube'
_diffrn_radiation_type MoK\a
_diffrn_radiation_wavelength 0.71073
_diffrn_reflns_av_R_equivalents 0.0326
_diffrn_reflns_av_sigmaI/netI 0.0143
_diffrn_reflns_limit_h_max 34
_diffrn_reflns_limit_h_min 0
_diffrn_reflns_limit_k_max 14
_diffrn_reflns_limit_k_min 0
_diffrn_reflns_limit_l_max 22
_diffrn_reflns_limit_l_min -26
_diffrn_reflns_number 123150
_diffrn_reflns_theta_full 30.51
_diffrn_reflns_theta_max 30.51
_diffrn_reflns_theta_min 3.24
_diffrn_standards_decay_% 0
_diffrn_standards_interval_time 0
_diffrn_standards_number 0
_exptl_absorpt_coefficient_mu 4.388
_exptl_absorpt_correction_T_max 0.541
_exptl_absorpt_correction_T_min 0.391
_exptl_absorpt_correction_type multi-scan
_exptl_absorpt_process_details 'SCALEPACK (Otwinowski & Minor, 1997)'
_exptl_crystal_colour 'translucent light yellow'
_exptl_crystal_density_diffrn 1.847
_exptl_crystal_description irregular
_exptl_crystal_F_000 2112
_exptl_crystal_size_max 0.16
_exptl_crystal_size_mid 0.16
_exptl_crystal_size_min 0.14
_refine_diff_density_max 0.588
_refine_diff_density_min -1.613
_refine_diff_density_rms 0.084
_refine_ls_extinction_method none
_refine_ls_goodness_of_fit_ref 1.115
_refine_ls_hydrogen_treatment constr
_refine_ls_matrix_type full
_refine_ls_number_parameters 301
_refine_ls_number_reflns 5884
_refine_ls_number_restraints 6
_refine_ls_restrained_S_all 1.116
_refine_ls_R_factor_all 0.0287
_refine_ls_R_factor_gt 0.0271
_refine_ls_shift/su_max 0.001
_refine_ls_shift/su_mean 0.000
_refine_ls_structure_factor_coef Fsqd
_refine_ls_weighting_details 'calc w=1/[\s^2^(Fo^2^)+(0.0309P)^2^+9.6263P] where P=(Fo^2^+2Fc^2^)/3'
_refine_ls_weighting_scheme calc
_refine_ls_wR_factor_gt 0.0691
_refine_ls_wR_factor_ref 0.0698
_reflns_number_gt 5635
_reflns_number_total 5884
_reflns_threshold_expression >2sigma(I)
_cod_data_source_file ic3022744_si_002_03.cif
_cod_data_source_block 3
_cod_original_sg_symbol_H-M 'C 2/c'
_cod_database_code 4331750

loop_
_symmetry_equiv_pos_as_xyz
'x, y, z'
'-x, y, -z+1/2'
'x+1/2, y+1/2, z'
'-x+1/2, y+1/2, -z+1/2'
'-x, -y, -z'
'x, -y, z-1/2'
'-x+1/2, -y+1/2, -z'
'x+1/2, -y+1/2, z-1/2'

loop_
_atom_site_label
_atom_site_type_symbol
_atom_site_fract_x
_atom_site_fract_y
_atom_site_fract_z
_atom_site_U_iso_or_equiv
_atom_site_adp_type
_atom_site_occupancy
_atom_site_symmetry_multiplicity
_atom_site_calc_flag
_atom_site_refinement_flags
U U 0.0000 0.116274(14) 0.2500 0.03397(5) Uani 1 2 d S
S1A S 0.10290(10) 0.33657(15) 0.22399(10) 0.0365(4) Uani 0.577(4) 1 d P
S1B S 0.13724(11) 0.0667(2) 0.22751(15) 0.0457(6) Uani 0.423(4) 1 d P
O1 O -0.04783(11) 0.1177(2) 0.13782(13) 0.0421(4) Uani 1 1 d .
O2 O 0.08834(11) 0.0337(2) 0.24583(16) 0.0463(5) Uani 1 1 d .
O3 O 0.1493(2) -0.0651(3) 0.2019(2) 0.0864(11) Uani 1 1 d .
O4 O 0.05676(10) 0.3057(2) 0.24722(13) 0.0409(4) Uani 1 1 d .
O5 O 0.10052(15) 0.4765(2) 0.20845(17) 0.0604(7) Uani 1 1 d .
O6A O 0.16523(18) 0.2781(4) 0.2847(2) 0.0461(9) Uani 0.577(4) 1 d P
O6B O 0.1855(3) 0.1607(8) 0.2854(4) 0.0602(16) Uani 0.423(4) 1 d P
O7 O 0.0000 -0.1297(3) 0.2500 0.0493(7) Uani 1 2 d S
H7 H 0.0322 -0.1621 0.2594 0.059 Uiso 1 1 d R
O8 O 0.09607(15) -0.2674(3) 0.2545(2) 0.0678(7) Uani 1 1 d .
H8A H 0.1105 -0.2067 0.2291 0.081 Uiso 1 1 d R
H8B H 0.0979 -0.3510 0.2388 0.081 Uiso 1 1 d R
O9A O 0.2335(2) -0.2692(4) 0.2438(3) 0.0629(12) Uani 0.736(8) 1 d PU
O9B O 0.2586(7) -0.1495(9) 0.2583(11) 0.102(5) Uani 0.264(8) 1 d PU
H9A H 0.2138 -0.1786 0.237 0.122 Uiso 1 1 d R
H9B H 0.2759 -0.2383 0.255 0.122 Uiso 1 1 d R
N1 N 0.27455(16) -0.3493(4) 0.4026(2) 0.0589(7) Uani 1 1 d .
H1 H 0.2656 -0.3012 0.3563 0.071 Uiso 0.722(8) 1 d PR
N2 N 0.31098(18) -0.0946(4) 0.4169(2) 0.0645(8) Uani 1 1 d .
H2 H 0.2936 -0.1420 0.3700 0.077 Uiso 0.278(8) 1 d PR
C1A C 0.1065(3) 0.0216(6) 0.1910(4) 0.0400(10) Uani 0.577(4) 1 d P
C1B C 0.0731(6) 0.3574(9) 0.1992(6) 0.0407(16) Uani 0.423(4) 1 d P
C2 C 0.08621(15) 0.1316(4) 0.1227(2) 0.0483(7) Uani 1 1 d .
C3 C 0.07101(16) 0.2649(3) 0.12505(19) 0.0457(7) Uani 1 1 d .
C4 C 0.0390(2) 0.3375(4) 0.0507(2) 0.0557(8) Uani 1 1 d .
H4 H 0.0294 0.4272 0.0522 0.067 Uiso 1 1 calc R
C5 C 0.02115(18) 0.2792(4) -0.0259(2) 0.0541(8) Uani 1 1 d .
H5 H -0.0025 0.3277 -0.0758 0.065 Uiso 1 1 calc R
C6 C 0.03845(18) 0.1498(4) -0.0275(2) 0.0537(8) Uani 1 1 d .
H6 H 0.0283 0.1112 -0.0785 0.064 Uiso 1 1 calc R
C7 C 0.07111(19) 0.0760(4) 0.0466(3) 0.0557(8) Uani 1 1 d .
H7A H 0.0830 -0.0119 0.0450 0.067 Uiso 1 1 calc R
C8 C 0.2548(2) -0.4768(5) 0.3872(3) 0.0662(10) Uani 1 1 d .
H8 H 0.2310 -0.5077 0.3318 0.079 Uiso 1 1 calc R
C9 C 0.2693(2) -0.5624(5) 0.4527(3) 0.0691(10) Uani 1 1 d .
H9 H 0.2552 -0.6508 0.4421 0.083 Uiso 1 1 calc R
C10 C 0.30502(19) -0.5145(5) 0.5342(3) 0.0664(10) Uani 1 1 d .
H10 H 0.3158 -0.5709 0.5795 0.080 Uiso 1 1 calc R
C11 C 0.32475(18) -0.3833(4) 0.5485(3) 0.0608(10) Uani 1 1 d .
H11 H 0.3484 -0.3506 0.6036 0.073 Uiso 1 1 calc R
C12 C 0.30974(16) -0.3003(4) 0.4820(2) 0.0546(8) Uani 1 1 d .
C13 C 0.32969(17) -0.1593(4) 0.4891(2) 0.0552(8) Uani 1 1 d .
C14 C 0.3673(2) -0.0976(5) 0.5659(2) 0.0621(10) Uani 1 1 d .
H14 H 0.3793 -0.1435 0.6155 0.074 Uiso 1 1 calc R
C15 C 0.3874(2) 0.0329(5) 0.5695(3) 0.0750(12) Uani 1 1 d .
H15 H 0.4136 0.0753 0.6213 0.090 Uiso 1 1 calc R
C16 C 0.3681(3) 0.0981(5) 0.4958(4) 0.0768(13) Uani 1 1 d .
H16 H 0.3806 0.1862 0.4961 0.092 Uiso 1 1 calc R
C17 C 0.3296(3) 0.0307(5) 0.4204(3) 0.0765(12) Uani 1 1 d .
H17 H 0.3163 0.0755 0.3700 0.092 Uiso 1 1 calc R

loop_
_atom_site_aniso_label
_atom_site_aniso_U_11
_atom_site_aniso_U_22
_atom_site_aniso_U_33
_atom_site_aniso_U_23
_atom_site_aniso_U_13
_atom_site_aniso_U_12
U 0.03847(8) 0.03673(8) 0.03237(7) 0.000 0.02267(6) 0.000
S1A 0.0438(9) 0.0357(6) 0.0380(7) -0.0065(5) 0.0272(7) -0.0077(6)
S1B 0.0429(11) 0.0515(11) 0.0500(12) 0.0026(9) 0.0294(10) 0.0060(9)
O1 0.0466(11) 0.0469(11) 0.0347(9) -0.0032(8) 0.0229(9) -0.0001(8)
O2 0.0508(12) 0.0414(11) 0.0617(13) 0.0007(10) 0.0400(11) 0.0019(9)
O3 0.132(3) 0.0656(18) 0.104(3) 0.0270(18) 0.092(2) 0.049(2)
O4 0.0510(11) 0.0414(10) 0.0413(10) -0.0062(8) 0.0320(9) -0.0077(8)
O5 0.097(2) 0.0400(12) 0.0589(14) -0.0095(10) 0.0518(15) -0.0106(12)
O6A 0.0415(18) 0.058(2) 0.0369(17) -0.0074(16) 0.0198(15) -0.0059(17)
O6B 0.043(3) 0.076(4) 0.051(3) -0.003(3) 0.018(3) -0.007(3)
O7 0.0594(19) 0.0356(15) 0.068(2) 0.000 0.0444(18) 0.000
O8 0.0854(19) 0.0407(12) 0.094(2) -0.0021(13) 0.0590(18) 0.0085(12)
O9A 0.071(2) 0.062(2) 0.061(2) 0.0050(17) 0.038(2) 0.0163(18)
O9B 0.096(7) 0.092(7) 0.092(7) 0.005(7) 0.032(7) 0.016(7)
N1 0.0563(17) 0.0689(19) 0.0592(18) 0.0008(15) 0.0358(15) 0.0084(15)
N2 0.067(2) 0.077(2) 0.0523(17) 0.0004(15) 0.0333(16) 0.0070(17)
C1A 0.039(3) 0.044(3) 0.045(3) -0.002(2) 0.028(2) 0.004(2)
C1B 0.043(4) 0.041(4) 0.043(4) 0.001(3) 0.026(4) -0.001(3)
C2 0.0408(14) 0.068(2) 0.0485(16) 0.0101(14) 0.0318(13) 0.0055(13)
C3 0.0506(16) 0.0535(17) 0.0364(13) -0.0051(12) 0.0254(13) -0.0174(13)
C4 0.084(3) 0.0465(17) 0.0456(16) 0.0025(14) 0.0405(18) -0.0031(17)
C5 0.061(2) 0.067(2) 0.0354(14) -0.0006(14) 0.0263(14) -0.0065(16)
C6 0.0585(19) 0.068(2) 0.0450(16) -0.0132(15) 0.0346(15) -0.0169(17)
C7 0.066(2) 0.0549(18) 0.074(2) -0.0025(17) 0.056(2) 0.0002(16)
C8 0.059(2) 0.077(3) 0.063(2) -0.005(2) 0.0323(19) 0.0065(19)
C9 0.058(2) 0.070(3) 0.082(3) 0.001(2) 0.039(2) 0.0052(19)
C10 0.053(2) 0.079(3) 0.072(3) 0.017(2) 0.0365(19) 0.0138(19)
C11 0.0452(17) 0.088(3) 0.0519(19) 0.0021(18) 0.0276(15) 0.0104(17)
C12 0.0445(16) 0.071(2) 0.0555(19) -0.0019(16) 0.0313(15) 0.0104(15)
C13 0.0491(17) 0.073(2) 0.0516(18) 0.0006(17) 0.0323(15) 0.0112(16)
C14 0.065(2) 0.083(3) 0.0461(18) 0.0018(17) 0.0354(17) 0.0165(19)
C15 0.072(3) 0.090(3) 0.067(3) -0.027(2) 0.041(2) -0.001(2)
C16 0.087(3) 0.068(3) 0.096(4) -0.007(2) 0.062(3) 0.000(2)
C17 0.092(3) 0.083(3) 0.069(3) 0.017(2) 0.052(3) 0.016(3)

loop_
_atom_type_symbol
_atom_type_description
_atom_type_scat_dispersion_real
_atom_type_scat_dispersion_imag
_atom_type_scat_source
C C 0.0033 0.0016 'International Tables Vol C Tables 4.2.6.8 and 6.1.1.4'
H H 0.0000 0.0000 'International Tables Vol C Tables 4.2.6.8 and 6.1.1.4'
N N 0.0061 0.0033 'International Tables Vol C Tables 4.2.6.8 and 6.1.1.4'
O O 0.0106 0.0060 'International Tables Vol C Tables 4.2.6.8 and 6.1.1.4'
S S 0.1246 0.1234 'International Tables Vol C Tables 4.2.6.8 and 6.1.1.4'
U U -9.6767 9.6646 'International Tables Vol C Tables 4.2.6.8 and 6.1.1.4'

loop_
_geom_angle_atom_site_label_1
_geom_angle_atom_site_label_2
_geom_angle_atom_site_label_3
_geom_angle
_geom_angle_site_symmetry_1
_geom_angle_site_symmetry_3
O1 U O1 179.07(13) 2 .
O1 U O2 90.29(9) 2 2
O1 U O2 90.04(9) . 2
O1 U O2 90.04(9) 2 .
O1 U O2 90.29(9) . .
O2 U O2 139.04(11) 2 .
O1 U O4 89.59(8) 2 .
O1 U O4 89.67(9) . .
O2 U O4 147.36(8) 2 .
O2 U O4 73.61(7) . .
O1 U O4 89.67(9) 2 2
O1 U O4 89.59(8) . 2
O2 U O4 73.61(7) 2 2
O2 U O4 147.36(8) . 2
O4 U O4 73.75(10) . 2
O1 U O7 90.47(7) 2 .
O1 U O7 90.47(7) . .
O2 U O7 69.52(5) 2 .
O2 U O7 69.52(5) . .
O4 U O7 143.12(5) . .
O4 U O7 143.12(5) 2 .
O5 S1A O4 108.51(19) . .
O5 S1A O6A 117.7(2) . .
O4 S1A O6A 110.2(2) . .
O5 S1A C3 104.01(18) . .
O4 S1A C3 104.58(16) . .
O6A S1A C3 110.8(2) . .
O6B S1B O2 115.0(3) . .
O6B S1B O3 126.4(4) . .
O2 S1B O3 101.9(2) . .
O6B S1B C2 113.6(3) . .
O2 S1B C2 98.98(18) . .
O3 S1B C2 96.4(2) . .
C1A O2 U 138.8(3) . .
S1B O2 U 144.93(16) . .
C1B O4 U 138.6(4) . .
S1A O4 U 137.83(13) . .
U O7 H7 114.5 . .
H8A O8 H8B 109.5 . .
H9A O9A H9B 97.4(4) . .
H9A O9B H9B 97.7(5) . .
C8 N1 C12 121.9(4) . .
C8 N1 H1 114.9 . .
C12 N1 H1 122.9 . .
C17 N2 C13 118.9(4) . .
C17 N2 H2 122.0 . .
C13 N2 H2 117.9 . .
O3 C1A O2 121.4(5) . .
O3 C1A C2 118.9(4) . .
O2 C1A C2 118.6(4) . .
O4 C1B O5 126.8(7) . .
O4 C1B C3 119.1(6) . .
O5 C1B C3 113.5(6) . .
C7 C2 C3 119.2(3) . .
C7 C2 C1A 110.8(4) . .
C3 C2 C1A 128.9(3) . .
C7 C2 S1B 128.9(3) . .
C3 C2 S1B 110.9(3) . .
C4 C3 C2 119.3(3) . .
C4 C3 C1B 107.4(5) . .
C2 C3 C1B 132.6(4) . .
C4 C3 S1A 123.2(3) . .
C2 C3 S1A 116.9(3) . .
C5 C4 C3 121.1(4) . .
C5 C4 H4 119.4 . .
C3 C4 H4 119.4 . .
C6 C5 C4 119.4(3) . .
C6 C5 H5 120.3 . .
C4 C5 H5 120.3 . .
C5 C6 C7 120.1(3) . .
C5 C6 H6 119.9 . .
C7 C6 H6 119.9 . .
C2 C7 C6 120.7(4) . .
C2 C7 H7A 119.7 . .
C6 C7 H7A 119.7 . .
N1 C8 C9 120.5(4) . .
N1 C8 H8 119.8 . .
C9 C8 H8 119.8 . .
C8 C9 C10 118.7(5) . .
C8 C9 H9 120.7 . .
C10 C9 H9 120.7 . .
C11 C10 C9 119.8(4) . .
C11 C10 H10 120.1 . .
C9 C10 H10 120.1 . .
C12 C11 C10 120.3(4) . .
C12 C11 H11 119.9 . .
C10 C11 H11 119.9 . .
N1 C12 C11 118.9(4) . .
N1 C12 C13 115.7(4) . .
C11 C12 C13 125.5(4) . .
N2 C13 C14 121.1(4) . .
N2 C13 C12 116.9(4) . .
C14 C13 C12 122.0(4) . .
C13 C14 C15 119.9(4) . .
C13 C14 H14 120.0 . .
C15 C14 H14 120.0 . .
C16 C15 C14 118.6(4) . .
C16 C15 H15 120.7 . .
C14 C15 H15 120.7 . .
C15 C16 C17 118.6(5) . .
C15 C16 H16 120.7 . .
C17 C16 H16 120.7 . .
N2 C17 C16 122.8(4) . .
N2 C17 H17 118.6 . .
C16 C17 H17 118.6 . .

loop_
_geom_bond_atom_site_label_1
_geom_bond_atom_site_label_2
_geom_bond_distance
_geom_bond_site_symmetry_2
U O1 1.774(2) 2
U O1 1.774(2) .
U O2 2.356(2) 2
U O2 2.356(2) .
U O4 2.364(2) .
U O4 2.364(2) 2
U O7 2.455(3) .
S1A O5 1.421(3) .
S1A O4 1.443(2) .
S1A O6A 1.455(5) .
S1A C3 1.732(3) .
S1B O6B 1.445(7) .
S1B O2 1.448(3) .
S1B O3 1.482(4) .
S1B C2 1.791(4) .
O2 C1A 1.321(5) .
O3 C1A 1.289(6) .
O4 C1B 1.269(8) .
O5 C1B 1.331(9) .
O7 H7 0.7813 .
O8 H8A 0.9478 .
O8 H8B 0.8938 .
O9A H9A 1.002(4) .
O9A H9B 0.996(5) .
O9B H9A 0.993(5) .
O9B H9B 1.000(5) .
N1 C8 1.337(6) .
N1 C12 1.349(5) .
N1 H1 0.9086 .
N2 C17 1.322(6) .
N2 C13 1.336(5) .
N2 H2 0.8797 .
C1A C2 1.551(6) .
C1B C3 1.643(9) .
C2 C7 1.382(5) .
C2 C3 1.388(5) .
C3 C4 1.382(5) .
C4 C5 1.381(5) .
C4 H4 0.9300 .
C5 C6 1.365(6) .
C5 H5 0.9300 .
C6 C7 1.385(6) .
C6 H6 0.9300 .
C7 H7A 0.9300 .
C8 C9 1.374(6) .
C8 H8 0.9300 .
C9 C10 1.376(7) .
C9 H9 0.9300 .
C10 C11 1.372(6) .
C10 H10 0.9300 .
C11 C12 1.371(6) .
C11 H11 0.9300 .
C12 C13 1.473(6) .
C13 C14 1.370(6) .
C14 C15 1.381(7) .
C14 H14 0.9300 .
C15 C16 1.360(7) .
C15 H15 0.9300 .
C16 C17 1.382(7) .
C16 H16 0.9300 .
C17 H17 0.9300 .

loop_
_geom_hbond_atom_site_label_D
_geom_hbond_atom_site_label_H
_geom_hbond_atom_site_label_A
_geom_hbond_distance_DH
_geom_hbond_distance_HA
_geom_hbond_distance_DA
_geom_hbond_angle_DHA
_geom_hbond_site_symmetry_A
O7 H7 O8 0.78 1.93 2.688(3) 164.5 .
O8 H8A O3 0.95 1.92 2.847(5) 167.2 .
O8 H8B O5 0.89 1.82 2.718(4) 178.1 1_545
O9A H9A O3 1.00 1.76 2.703(5) 154.8 .
O9A H9B O6A 1.00 1.94 2.841(6) 149.0 4_545
O9A H9B O6B 1.00 1.80 2.423(8) 118.0 4_545
O9B H9A O3 0.99 1.76 2.448(17) 122.9 .
O9B H9B O6A 1.00 1.94 2.499(19) 112.0 4_545
O9B H9B O6B 1.00 1.80 2.707(18) 150.0 4_545
N1 H1 O9A 0.91 1.84 2.697(5) 157.0 .
N2 H2 O9B 0.88 1.79 2.583(17) 149.5 .
